data_7025400
loop_
_publ_author_name
'Miao, Yan-Li'
'Liu, Jun-Liang'
'Lin, Zhuo-Jia'
'Ou, Yong-Cong'
'Leng, Ji-Dong'
'Tong, Ming-Liang'

_publ_section_title
;
 Synthesis, structures, adsorption behaviour and magnetic properties of a
 new family of polynuclear iron clusters.
;
_journal_issue 20
_journal_name_full 'Dalton transactions (Cambridge, England : 2003)'
_journal_page_first 4893
_journal_page_last 4902
_journal_paper_doi 10.1039/c000126k
_journal_volume 39
_journal_year 2010
_chemical_formula_sum 'C35 H34 Br4 Fe6 N8 O13'
_chemical_formula_weight 1429.44
_chemical_name_systematic
;
?
;
_space_group_IT_number 2
_symmetry_cell_setting triclinic
_symmetry_space_group_name_Hall '-P 1'
_symmetry_space_group_name_H-M 'P -1'
_atom_sites_solution_hydrogens geom
_atom_sites_solution_primary direct
_atom_sites_solution_secondary difmap
_audit_creation_method SHELXL-97
_cell_angle_alpha 84.166(3)
_cell_angle_beta 78.709(3)
_cell_angle_gamma 79.963(3)
_cell_formula_units_Z 2
_cell_length_a 10.1438(12)
_cell_length_b 13.9080(17)
_cell_length_c 18.460(2)
_cell_measurement_temperature 293(2)
_cell_volume 2508.7(5)
_computing_cell_refinement 'PROCESS-AUTO (Rigaku, 1998)'
_computing_data_collection 'PROCESS-AUTO (Rigaku, 1998)'
_computing_data_reduction 'PROCESS-AUTO (Rigaku, 1998)'
_computing_molecular_graphics 'Bruker SHELXTL'
_computing_publication_material 'Bruker SHELXTL'
_computing_structure_refinement 'SHELXL-97 (Sheldrick, 1997)'
_computing_structure_solution 'SHELXS-97 (Sheldrick, 1990)'
_diffrn_ambient_temperature 293(2)
_diffrn_measured_fraction_theta_full 0.965
_diffrn_measured_fraction_theta_max 0.965
_diffrn_measurement_device_type 'Rigaku R-AXIS SPIDER IP'
_diffrn_measurement_method '\w scans'
_diffrn_radiation_monochromator graphite
_diffrn_radiation_source 'fine-focus sealed tube'
_diffrn_radiation_type MoK\a
_diffrn_radiation_wavelength 0.71073
_diffrn_reflns_av_R_equivalents 0.1065
_diffrn_reflns_av_sigmaI/netI 0.1478
_diffrn_reflns_limit_h_max 12
_diffrn_reflns_limit_h_min -12
_diffrn_reflns_limit_k_max 17
_diffrn_reflns_limit_k_min -17
_diffrn_reflns_limit_l_max 22
_diffrn_reflns_limit_l_min -22
_diffrn_reflns_number 20507
_diffrn_reflns_theta_full 26.00
_diffrn_reflns_theta_max 26.00
_diffrn_reflns_theta_min 3.06
_exptl_absorpt_coefficient_mu 4.938
_exptl_absorpt_correction_T_max 0.7237
_exptl_absorpt_correction_T_min 0.4236
_exptl_absorpt_correction_type multi-scan
_exptl_absorpt_process_details '(ABSCOR; Higashi, 1995)'
_exptl_crystal_colour red
_exptl_crystal_density_diffrn 1.892
_exptl_crystal_density_method 'not measured'
_exptl_crystal_description block
_exptl_crystal_F_000 1400
_exptl_crystal_size_max 0.21
_exptl_crystal_size_mid 0.12
_exptl_crystal_size_min 0.07
_refine_diff_density_max 1.041
_refine_diff_density_min -1.212
_refine_diff_density_rms 0.200
_refine_ls_extinction_coef 0.0042(8)
_refine_ls_extinction_expression Fc^*^=kFc[1+0.001xFc^2^\l^3^/sin(2\q)]^-1/4^
_refine_ls_extinction_method SHELXL
_refine_ls_goodness_of_fit_ref 1.040
_refine_ls_hydrogen_treatment constr
_refine_ls_matrix_type full
_refine_ls_number_parameters 620
_refine_ls_number_reflns 9524
_refine_ls_number_restraints 26
_refine_ls_restrained_S_all 1.040
_refine_ls_R_factor_all 0.2071
_refine_ls_R_factor_gt 0.0873
_refine_ls_shift/su_max 0.001
_refine_ls_shift/su_mean 0.000
_refine_ls_structure_factor_coef Fsqd
_refine_ls_weighting_details 'calc w=1/[\s^2^(Fo^2^)+(0.1513P)^2^+0.0000P] where P=(Fo^2^+2Fc^2^)/3'
_refine_ls_weighting_scheme calc
_refine_ls_wR_factor_gt 0.2177
_refine_ls_wR_factor_ref 0.3113
_reflns_number_gt 3759
_reflns_number_total 9524
_reflns_threshold_expression >2sigma(I)
_cod_data_source_file c000126k.txt
_cod_data_source_block complex4
_cod_original_sg_symbol_H-M P-1
_cod_database_code 7025400

loop_
_symmetry_equiv_pos_as_xyz
'x, y, z'
'-x, -y, -z'

loop_
_atom_site_label
_atom_site_type_symbol
_atom_site_fract_x
_atom_site_fract_y
_atom_site_fract_z
_atom_site_U_iso_or_equiv
_atom_site_adp_type
_atom_site_occupancy
_atom_site_symmetry_multiplicity
_atom_site_calc_flag
_atom_site_refinement_flags
Fe1 Fe 0.3355(2) 1.71734(15) -0.02176(11) 0.0487(5) Uani 1 1 d .
Fe2 Fe 0.4456(2) 1.46902(15) -0.06446(11) 0.0488(6) Uani 1 1 d .
Fe3 Fe 0.6284(2) 1.62909(16) -0.09318(12) 0.0584(6) Uani 1 1 d .
Fe4 Fe 0.0425(2) 2.18312(15) -0.41691(11) 0.0491(5) Uani 1 1 d .
Fe5 Fe 0.0872(2) 1.92966(15) -0.45220(11) 0.0497(6) Uani 1 1 d .
Fe6 Fe -0.1825(2) 2.05175(16) -0.37764(11) 0.0539(6) Uani 1 1 d .
Br1 Br 0.14122(19) 1.67833(14) 0.06944(12) 0.0812(6) Uani 1 1 d .
Br2 Br 0.8196(3) 1.68382(19) -0.17081(16) 0.1256(10) Uani 1 1 d .
Br3 Br 0.24343(18) 2.21727(14) -0.50477(10) 0.0733(6) Uani 1 1 d .
Br4 Br -0.3831(2) 2.03549(17) -0.28572(11) 0.0920(7) Uani 1 1 d .
O1 O 0.3105(12) 1.5385(7) -0.1214(6) 0.069(3) Uani 1 1 d .
O2 O 0.5178(11) 1.6526(8) 0.1151(5) 0.064(3) Uani 1 1 d .
O3 O 0.4569(8) 1.5911(6) -0.0170(4) 0.040(2) Uani 1 1 d .
O4 O 0.6016(12) 1.5227(7) -0.1387(5) 0.063(3) Uani 1 1 d .
O5 O 0.5015(11) 1.7495(7) -0.0986(5) 0.057(3) Uani 1 1 d .
O6 O 0.7067(10) 1.5843(7) -0.0088(6) 0.061(3) Uani 1 1 d .
O7 O 0.1929(10) 1.9547(7) -0.3809(5) 0.055(3) Uani 1 1 d .
O8 O -0.1303(11) 2.2122(7) -0.5574(5) 0.057(3) Uani 1 1 d .
O9 O -0.0059(9) 2.0711(7) -0.4557(4) 0.047(2) Uani 1 1 d .
O10 O -0.1233(10) 2.1581(7) -0.3395(5) 0.053(2) Uani 1 1 d .
O11 O -0.0796(10) 1.9255(7) -0.3711(5) 0.057(3) Uani 1 1 d .
O12 O -0.2552(10) 2.0669(8) -0.4654(5) 0.057(3) Uani 1 1 d .
N1 N 0.2027(12) 1.8184(8) -0.0913(6) 0.051(3) Uani 1 1 d .
N2 N 0.3085(12) 1.8726(8) 0.0135(7) 0.053(3) Uani 1 1 d .
N3 N 0.2718(13) 1.6327(9) -0.1119(8) 0.063(4) Uani 1 1 d .
N4 N 0.4514(13) 1.7296(9) 0.0788(6) 0.054(3) Uani 1 1 d .
N5 N 0.1352(12) 2.2289(10) -0.3271(7) 0.060(3) Uani 1 1 d .
N6 N -0.0265(13) 2.3435(9) -0.4024(6) 0.056(3) Uani 1 1 d .
N7 N 0.1777(12) 2.0464(8) -0.3621(6) 0.052(3) Uani 1 1 d .
N8 N -0.0992(11) 2.2587(9) -0.5046(7) 0.052(3) Uani 1 1 d .
C1 C 0.1550(18) 1.7854(11) -0.1439(9) 0.067(4) Uani 1 1 d .
C2 C 0.0703(19) 1.8511(13) -0.1880(11) 0.087(6) Uani 1 1 d .
H2 H 0.0355 1.8277 -0.2245 0.104 Uiso 1 1 calc R
C3 C 0.0432(18) 1.9454(13) -0.1755(10) 0.075(5) Uani 1 1 d .
H3 H -0.0100 1.9882 -0.2043 0.089 Uiso 1 1 calc R
C4 C 0.0938(17) 1.9827(12) -0.1188(10) 0.067(5) Uani 1 1 d .
C5 C 0.1748(15) 1.9141(10) -0.0790(9) 0.058(4) Uani 1 1 d .
C6 C 0.2320(16) 1.9446(11) -0.0205(8) 0.056(4) Uani 1 1 d .
C7 C 0.2101(18) 2.0436(11) -0.0065(9) 0.066(4) Uani 1 1 d .
C8 C 0.267(2) 2.0659(12) 0.0496(10) 0.081(6) Uani 1 1 d .
H8 H 0.2543 2.1300 0.0630 0.097 Uiso 1 1 calc R
C9 C 0.342(2) 1.9939(12) 0.0852(9) 0.079(5) Uani 1 1 d .
H9 H 0.3815 2.0088 0.1233 0.094 Uiso 1 1 calc R
C10 C 0.3622(17) 1.8975(11) 0.0659(8) 0.060(4) Uani 1 1 d .
C11 C 0.0723(18) 2.0821(12) -0.1012(10) 0.071(5) Uani 1 1 d .
H11 H 0.0184 2.1285 -0.1273 0.086 Uiso 1 1 calc R
C12 C 0.127(2) 2.1113(12) -0.0485(10) 0.085(6) Uani 1 1 d .
H12 H 0.1099 2.1772 -0.0391 0.102 Uiso 1 1 calc R
C13 C 0.1903(17) 1.6842(11) -0.1538(9) 0.067(5) Uani 1 1 d .
H13 H 0.1572 1.6553 -0.1884 0.080 Uiso 1 1 calc R
C14 C 0.4430(17) 1.8136(11) 0.1041(8) 0.062(4) Uani 1 1 d .
H14 H 0.4841 1.8219 0.1434 0.074 Uiso 1 1 calc R
C15 C 0.662(3) 1.4866(16) -0.2083(10) 0.110(8) Uani 1 1 d .
H15A H 0.7129 1.5335 -0.2375 0.165 Uiso 1 1 calc R
H15B H 0.5918 1.4757 -0.2334 0.165 Uiso 1 1 calc R
H15C H 0.7213 1.4261 -0.2014 0.165 Uiso 1 1 calc R
C16 C 0.5036(19) 1.8233(13) -0.1555(9) 0.080(5) Uani 1 1 d .
H16A H 0.5938 1.8193 -0.1844 0.119 Uiso 1 1 calc R
H16B H 0.4776 1.8859 -0.1347 0.119 Uiso 1 1 calc R
H16C H 0.4409 1.8158 -0.1865 0.119 Uiso 1 1 calc R
C17 C 0.8382(18) 1.5887(17) 0.0073(12) 0.100(7) Uani 1 1 d .
H17A H 0.8752 1.5260 0.0280 0.150 Uiso 1 1 calc R
H17B H 0.8296 1.6371 0.0421 0.150 Uiso 1 1 calc R
H17C H 0.8979 1.6059 -0.0375 0.150 Uiso 1 1 calc R
C18 C 0.2213(16) 2.1620(13) -0.2925(8) 0.061(4) Uani 1 1 d .
C19 C 0.2861(18) 2.1946(13) -0.2391(10) 0.074(5) Uani 1 1 d .
H19 H 0.3465 2.1495 -0.2160 0.089 Uiso 1 1 calc R
C20 C 0.262(2) 2.2890(14) -0.2212(10) 0.079(5) Uani 1 1 d .
H20 H 0.3008 2.3088 -0.1846 0.095 Uiso 1 1 calc R
C21 C 0.1726(17) 2.3580(13) -0.2616(10) 0.071(5) Uani 1 1 d .
C22 C 0.1110(16) 2.3241(11) -0.3128(9) 0.060(4) Uani 1 1 d .
C23 C 0.0248(16) 2.3857(11) -0.3538(9) 0.057(4) Uani 1 1 d .
C24 C -0.0027(15) 2.4846(12) -0.3428(8) 0.057(4) Uani 1 1 d .
C25 C -0.0963(17) 2.5432(12) -0.3822(8) 0.063(4) Uani 1 1 d .
H25 H -0.1236 2.6093 -0.3744 0.076 Uiso 1 1 calc R
C26 C -0.1466(18) 2.4999(11) -0.4332(10) 0.068(4) Uani 1 1 d .
H26 H -0.2061 2.5377 -0.4612 0.082 Uiso 1 1 calc R
C27 C -0.1095(14) 2.4014(11) -0.4428(9) 0.056(4) Uani 1 1 d .
C28 C 0.139(2) 2.4616(15) -0.2510(10) 0.084(6) Uani 1 1 d .
H28 H 0.1764 2.4864 -0.2159 0.101 Uiso 1 1 calc R
C29 C 0.059(2) 2.5225(16) -0.2894(11) 0.086(6) Uani 1 1 d .
H29 H 0.0413 2.5891 -0.2821 0.103 Uiso 1 1 calc R
C30 C 0.2426(17) 2.0614(11) -0.3119(8) 0.059(4) Uani 1 1 d .
H30 H 0.2986 2.0116 -0.2898 0.071 Uiso 1 1 calc R
C31 C -0.1437(15) 2.3503(11) -0.4993(8) 0.056(4) Uani 1 1 d .
H31 H -0.1979 2.3839 -0.5318 0.068 Uiso 1 1 calc R
C32 C -0.184(2) 2.2132(15) -0.2782(10) 0.087(6) Uani 1 1 d .
H32A H -0.2225 2.1711 -0.2382 0.130 Uiso 1 1 calc R
H32B H -0.2538 2.2636 -0.2918 0.130 Uiso 1 1 calc R
H32C H -0.1157 2.2425 -0.2627 0.130 Uiso 1 1 calc R
C33 C -0.130(2) 1.8370(13) -0.3287(9) 0.086(6) Uani 1 1 d .
H33A H -0.1513 1.8475 -0.2768 0.128 Uiso 1 1 calc R
H33B H -0.0598 1.7809 -0.3369 0.128 Uiso 1 1 calc R
H33C H -0.2095 1.8260 -0.3451 0.128 Uiso 1 1 calc R
C34 C -0.3901(16) 2.0657(18) -0.4756(10) 0.096(7) Uani 1 1 d .
H34A H -0.4305 2.1306 -0.4903 0.144 Uiso 1 1 calc R
H34B H -0.4429 2.0432 -0.4300 0.144 Uiso 1 1 calc R
H34C H -0.3880 2.0226 -0.5134 0.144 Uiso 1 1 calc R
C1S C -0.411(5) 2.263(4) -0.663(2) 0.132(19) Uani 0.50 1 d PDU
O1S O -0.291(4) 2.309(3) -0.660(2) 0.193(19) Uani 0.50 1 d PDU
O2S O 0.411(4) 2.400(3) -0.418(2) 0.148(13) Uani 0.50 1 d PDU
C2S C 0.526(6) 2.380(7) -0.376(4) 0.24(4) Uani 0.50 1 d PDU

loop_
_atom_site_aniso_label
_atom_site_aniso_U_11
_atom_site_aniso_U_22
_atom_site_aniso_U_33
_atom_site_aniso_U_23
_atom_site_aniso_U_13
_atom_site_aniso_U_12
Fe1 0.0456(12) 0.0368(12) 0.0617(13) -0.0073(9) -0.0064(9) -0.0029(9)
Fe2 0.0503(13) 0.0372(12) 0.0615(12) -0.0118(9) -0.0124(10) -0.0067(9)
Fe3 0.0522(14) 0.0441(13) 0.0731(14) -0.0061(11) 0.0059(11) -0.0098(10)
Fe4 0.0464(12) 0.0419(12) 0.0599(12) -0.0147(9) -0.0044(9) -0.0091(9)
Fe5 0.0507(13) 0.0410(12) 0.0593(12) -0.0120(9) -0.0092(10) -0.0083(9)
Fe6 0.0487(13) 0.0511(14) 0.0612(13) -0.0103(10) -0.0008(10) -0.0127(10)
Br1 0.0607(12) 0.0638(12) 0.1099(15) -0.0053(10) 0.0010(10) -0.0033(9)
Br2 0.0952(18) 0.0941(19) 0.157(2) 0.0154(16) 0.0387(15) -0.0144(14)
Br3 0.0593(11) 0.0722(12) 0.0859(12) -0.0077(9) -0.0009(9) -0.0161(9)
Br4 0.0728(13) 0.1047(17) 0.0929(14) -0.0156(12) 0.0143(10) -0.0268(12)
O1 0.092(9) 0.035(6) 0.086(7) -0.018(5) -0.029(6) -0.007(6)
O2 0.083(8) 0.054(7) 0.058(6) -0.015(5) -0.021(6) -0.001(6)
O3 0.039(5) 0.040(5) 0.045(5) -0.017(4) 0.002(4) -0.019(4)
O4 0.088(8) 0.038(6) 0.058(6) -0.018(5) 0.003(5) -0.011(5)
O5 0.078(7) 0.039(6) 0.059(6) -0.010(5) -0.017(5) -0.010(5)
O6 0.044(6) 0.057(7) 0.078(7) 0.002(5) -0.007(5) -0.006(5)
O7 0.058(6) 0.045(6) 0.071(6) -0.024(5) -0.018(5) -0.014(5)
O8 0.078(7) 0.044(6) 0.060(6) -0.010(5) -0.034(5) -0.012(5)
O9 0.052(6) 0.051(6) 0.040(5) -0.019(4) 0.001(4) -0.018(5)
O10 0.053(6) 0.049(6) 0.055(6) -0.017(5) 0.006(5) -0.010(5)
O11 0.066(7) 0.058(7) 0.046(5) -0.014(5) -0.001(5) -0.009(5)
O12 0.057(6) 0.064(7) 0.049(5) -0.012(5) -0.005(5) -0.009(5)
N1 0.056(8) 0.036(7) 0.059(7) 0.003(6) -0.011(6) -0.005(6)
N2 0.049(7) 0.038(7) 0.069(8) -0.017(6) -0.009(6) 0.004(6)
N3 0.056(8) 0.043(8) 0.097(10) -0.011(7) -0.029(7) -0.011(6)
N4 0.067(9) 0.038(7) 0.058(7) -0.003(6) -0.018(6) -0.003(6)
N5 0.047(8) 0.060(9) 0.078(8) -0.021(7) -0.003(6) -0.019(6)
N6 0.071(9) 0.035(7) 0.063(7) -0.017(6) -0.004(7) -0.013(6)
N7 0.062(8) 0.042(7) 0.050(7) 0.012(6) -0.021(6) 0.003(6)
N8 0.036(7) 0.043(8) 0.078(8) -0.006(6) -0.010(6) -0.005(5)
C1 0.080(12) 0.041(9) 0.080(11) -0.021(8) -0.023(9) 0.006(8)
C2 0.100(15) 0.052(11) 0.123(16) -0.006(10) -0.074(13) 0.009(10)
C3 0.082(13) 0.055(11) 0.082(12) 0.006(9) -0.031(10) 0.013(9)
C4 0.064(11) 0.043(10) 0.085(12) 0.002(8) -0.003(9) 0.001(8)
C5 0.053(9) 0.026(8) 0.076(10) 0.012(7) 0.008(8) 0.010(6)
C6 0.059(10) 0.038(9) 0.066(9) -0.006(7) 0.003(8) -0.006(7)
C7 0.074(12) 0.031(9) 0.084(11) -0.006(8) -0.006(9) 0.008(8)
C8 0.119(16) 0.032(9) 0.099(13) 0.005(9) -0.040(12) -0.013(9)
C9 0.124(17) 0.046(11) 0.068(10) -0.017(8) -0.015(11) -0.013(10)
C10 0.082(12) 0.048(10) 0.045(8) -0.013(7) 0.000(8) -0.004(8)
C11 0.071(12) 0.050(11) 0.083(12) 0.007(9) -0.007(9) 0.000(9)
C12 0.118(17) 0.031(9) 0.091(13) -0.008(9) -0.014(12) 0.024(10)
C13 0.074(11) 0.038(9) 0.100(12) -0.024(8) -0.050(10) 0.008(8)
C14 0.081(12) 0.039(9) 0.063(9) -0.013(7) -0.004(8) -0.006(8)
C15 0.17(2) 0.085(15) 0.072(12) -0.028(11) 0.018(13) -0.060(15)
C16 0.081(13) 0.074(13) 0.077(11) 0.021(10) -0.008(10) -0.016(10)
C17 0.050(11) 0.13(2) 0.124(17) 0.005(14) -0.024(11) -0.024(12)
C18 0.054(10) 0.066(11) 0.071(10) -0.027(8) -0.023(8) -0.002(8)
C19 0.070(12) 0.066(12) 0.091(12) -0.043(10) -0.023(10) 0.005(9)
C20 0.097(15) 0.067(12) 0.080(11) -0.042(10) -0.020(10) -0.006(10)
C21 0.062(11) 0.070(12) 0.086(12) -0.032(10) -0.015(9) -0.009(9)
C22 0.058(10) 0.032(9) 0.093(11) -0.017(8) -0.022(9) 0.001(7)
C23 0.059(10) 0.041(9) 0.078(10) -0.011(7) -0.015(8) -0.021(7)
C24 0.055(10) 0.054(10) 0.055(9) -0.003(7) 0.004(7) -0.008(8)
C25 0.085(12) 0.038(9) 0.070(10) -0.015(7) -0.014(9) -0.012(8)
C26 0.067(11) 0.038(9) 0.093(12) -0.013(8) 0.005(9) -0.005(8)
C27 0.041(9) 0.040(9) 0.083(11) -0.011(8) -0.006(8) -0.003(7)
C28 0.094(15) 0.084(14) 0.093(13) -0.068(11) -0.034(12) -0.009(11)
C29 0.082(14) 0.081(14) 0.102(14) -0.041(12) -0.003(12) -0.029(12)
C30 0.076(11) 0.052(10) 0.052(8) 0.006(7) -0.016(8) -0.015(8)
C31 0.049(9) 0.051(10) 0.064(9) -0.001(8) -0.009(7) 0.002(7)
C32 0.084(14) 0.081(14) 0.095(13) -0.027(11) 0.005(11) -0.024(11)
C33 0.121(17) 0.071(13) 0.060(10) 0.016(9) -0.005(10) -0.028(12)
C34 0.042(10) 0.18(2) 0.083(12) -0.015(13) -0.027(9) -0.035(12)
C1S 0.15(3) 0.17(4) 0.09(3) 0.02(3) -0.11(3) -0.01(3)
O1S 0.24(4) 0.20(3) 0.15(3) 0.07(2) -0.14(3) 0.02(3)
O2S 0.12(2) 0.19(3) 0.15(3) -0.05(2) 0.00(2) -0.08(2)
C2S 0.21(5) 0.25(5) 0.25(5) 0.02(4) 0.04(4) -0.07(4)

loop_
_atom_type_symbol
_atom_type_description
_atom_type_scat_dispersion_real
_atom_type_scat_dispersion_imag
_atom_type_scat_source
C C 0.0033 0.0016 'International Tables Vol C Tables 4.2.6.8 and 6.1.1.4'
H H 0.0000 0.0000 'International Tables Vol C Tables 4.2.6.8 and 6.1.1.4'
N N 0.0061 0.0033 'International Tables Vol C Tables 4.2.6.8 and 6.1.1.4'
O O 0.0106 0.0060 'International Tables Vol C Tables 4.2.6.8 and 6.1.1.4'
Fe Fe 0.3463 0.8444 'International Tables Vol C Tables 4.2.6.8 and 6.1.1.4'
Br Br -0.2901 2.4595 'International Tables Vol C Tables 4.2.6.8 and 6.1.1.4'

loop_
_geom_angle_atom_site_label_1
_geom_angle_atom_site_label_2
_geom_angle_atom_site_label_3
_geom_angle
_geom_angle_site_symmetry_1
_geom_angle_site_symmetry_3
O3 Fe1 O5 80.2(4) . .
O3 Fe1 N1 144.6(4) . .
O5 Fe1 N1 87.8(4) . .
O3 Fe1 N2 140.9(4) . .
O5 Fe1 N2 87.5(4) . .
N1 Fe1 N2 70.6(4) . .
O3 Fe1 N3 78.4(4) . .
O5 Fe1 N3 89.1(4) . .
N1 Fe1 N3 68.2(4) . .
N2 Fe1 N3 138.8(4) . .
O3 Fe1 N4 76.3(4) . .
O5 Fe1 N4 91.1(4) . .
N1 Fe1 N4 137.5(4) . .
N2 Fe1 N4 66.9(4) . .
N3 Fe1 N4 154.2(4) . .
O3 Fe1 Br1 99.3(2) . .
O5 Fe1 Br1 179.5(3) . .
N1 Fe1 Br1 92.7(3) . .
N2 Fe1 Br1 92.7(3) . .
N3 Fe1 Br1 91.0(3) . .
N4 Fe1 Br1 88.6(3) . .
O1 Fe2 O2 96.5(4) . 2_685
O1 Fe2 O3 164.2(4) . 2_685
O2 Fe2 O3 93.2(4) 2_685 2_685
O1 Fe2 O3 92.6(4) . .
O2 Fe2 O3 166.2(4) 2_685 .
O3 Fe2 O3 80.3(4) 2_685 .
O1 Fe2 O6 89.1(4) . 2_685
O2 Fe2 O6 89.4(5) 2_685 2_685
O3 Fe2 O6 78.6(4) 2_685 2_685
O3 Fe2 O6 101.1(4) . 2_685
O1 Fe2 O4 91.3(5) . .
O2 Fe2 O4 90.5(4) 2_685 .
O3 Fe2 O4 101.0(4) 2_685 .
O3 Fe2 O4 78.9(4) . .
O6 Fe2 O4 179.6(4) 2_685 .
O4 Fe3 O6 109.5(5) . .
O4 Fe3 O5 118.3(5) . .
O6 Fe3 O5 123.0(4) . .
O4 Fe3 O3 81.4(4) . .
O6 Fe3 O3 78.9(4) . .
O5 Fe3 O3 79.5(4) . .
O4 Fe3 Br2 104.2(3) . .
O6 Fe3 Br2 98.9(3) . .
O5 Fe3 Br2 97.7(3) . .
O3 Fe3 Br2 174.5(3) . .
O9 Fe4 O10 79.4(4) . .
O9 Fe4 N6 142.0(4) . .
O10 Fe4 N6 87.5(4) . .
O9 Fe4 N5 143.9(4) . .
O10 Fe4 N5 89.1(4) . .
N6 Fe4 N5 70.2(5) . .
O9 Fe4 N7 77.1(4) . .
O10 Fe4 N7 89.8(4) . .
N6 Fe4 N7 138.8(5) . .
N5 Fe4 N7 68.6(5) . .
O9 Fe4 N8 76.9(4) . .
O10 Fe4 N8 91.6(4) . .
N6 Fe4 N8 67.9(4) . .
N5 Fe4 N8 138.1(5) . .
N7 Fe4 N8 153.3(4) . .
O9 Fe4 Br3 103.2(3) . .
O10 Fe4 Br3 177.2(3) . .
N6 Fe4 Br3 91.0(3) . .
N5 Fe4 Br3 88.2(3) . .
N7 Fe4 Br3 89.8(3) . .
N8 Fe4 Br3 89.9(3) . .
O8 Fe5 O7 96.6(4) 2_594 .
O8 Fe5 O9 165.8(4) 2_594 .
O7 Fe5 O9 91.5(4) . .
O8 Fe5 O9 92.8(4) 2_594 2_594
O7 Fe5 O9 164.7(4) . 2_594
O9 Fe5 O9 82.0(4) . 2_594
O8 Fe5 O11 90.2(4) 2_594 .
O7 Fe5 O11 90.8(4) . .
O9 Fe5 O11 77.9(4) . .
O9 Fe5 O11 101.3(4) 2_594 .
O8 Fe5 O12 89.5(4) 2_594 2_594
O7 Fe5 O12 89.6(4) . 2_594
O9 Fe5 O12 102.3(4) . 2_594
O9 Fe5 O12 78.4(4) 2_594 2_594
O11 Fe5 O12 179.5(4) . 2_594
O11 Fe6 O12 108.5(4) . .
O11 Fe6 O10 118.7(4) . .
O12 Fe6 O10 122.6(4) . .
O11 Fe6 O9 79.4(4) . .
O12 Fe6 O9 80.3(4) . .
O10 Fe6 O9 78.2(4) . .
O11 Fe6 Br4 102.0(3) . .
O12 Fe6 Br4 101.0(3) . .
O10 Fe6 Br4 99.3(3) . .
O9 Fe6 Br4 177.6(3) . .
N3 O1 Fe2 116.5(8) . .
N4 O2 Fe2 114.1(8) . 2_685
Fe1 O3 Fe2 128.5(4) . 2_685
Fe1 O3 Fe2 126.5(4) . .
Fe2 O3 Fe2 99.7(4) 2_685 .
Fe1 O3 Fe3 98.5(4) . .
Fe2 O3 Fe3 97.6(3) 2_685 .
Fe2 O3 Fe3 96.2(3) . .
C15 O4 Fe3 131.2(11) . .
C15 O4 Fe2 125.6(11) . .
Fe3 O4 Fe2 103.1(5) . .
C16 O5 Fe3 127.8(11) . .
C16 O5 Fe1 127.4(10) . .
Fe3 O5 Fe1 101.7(4) . .
C17 O6 Fe3 131.4(10) . .
C17 O6 Fe2 124.3(10) . 2_685
Fe3 O6 Fe2 104.2(5) . 2_685
N7 O7 Fe5 117.1(7) . .
N8 O8 Fe5 115.4(7) . 2_594
Fe4 O9 Fe5 128.4(5) . .
Fe4 O9 Fe5 127.5(5) . 2_594
Fe5 O9 Fe5 98.0(4) . 2_594
Fe4 O9 Fe6 99.5(4) . .
Fe5 O9 Fe6 97.4(4) . .
Fe5 O9 Fe6 97.0(4) 2_594 .
C32 O10 Fe6 130.3(10) . .
C32 O10 Fe4 126.8(10) . .
Fe6 O10 Fe4 102.7(4) . .
C33 O11 Fe6 125.7(10) . .
C33 O11 Fe5 127.8(10) . .
Fe6 O11 Fe5 104.8(5) . .
C34 O12 Fe6 130.0(10) . .
C34 O12 Fe5 126.0(9) . 2_594
Fe6 O12 Fe5 103.6(5) . 2_594
C1 N1 C5 120.3(13) . .
C1 N1 Fe1 121.2(10) . .
C5 N1 Fe1 118.4(10) . .
C10 N2 C6 116.3(13) . .
C10 N2 Fe1 124.4(10) . .
C6 N2 Fe1 119.3(10) . .
C13 N3 O1 118.6(12) . .
C13 N3 Fe1 116.7(10) . .
O1 N3 Fe1 124.6(8) . .
C14 N4 O2 116.1(11) . .
C14 N4 Fe1 119.0(10) . .
O2 N4 Fe1 124.7(9) . .
C22 N5 C18 121.7(13) . .
C22 N5 Fe4 118.5(10) . .
C18 N5 Fe4 119.7(10) . .
C27 N6 C23 117.8(13) . .
C27 N6 Fe4 123.7(10) . .
C23 N6 Fe4 118.4(10) . .
C30 N7 O7 116.6(11) . .
C30 N7 Fe4 118.9(10) . .
O7 N7 Fe4 124.4(8) . .
C31 N8 O8 119.7(12) . .
C31 N8 Fe4 115.7(10) . .
O8 N8 Fe4 124.6(8) . .
N1 C1 C13 116.7(13) . .
N1 C1 C2 120.5(14) . .
C13 C1 C2 122.8(15) . .
C3 C2 C1 118.9(16) . .
C3 C2 H2 120.6 . .
C1 C2 H2 120.6 . .
C2 C3 C4 121.5(14) . .
C2 C3 H3 119.2 . .
C4 C3 H3 119.2 . .
C5 C4 C11 118.0(17) . .
C5 C4 C3 115.7(15) . .
C11 C4 C3 126.2(15) . .
N1 C5 C4 123.0(16) . .
N1 C5 C6 116.9(12) . .
C4 C5 C6 120.1(14) . .
N2 C6 C7 125.7(15) . .
N2 C6 C5 114.7(13) . .
C7 C6 C5 119.5(14) . .
C8 C7 C6 115.7(14) . .
C8 C7 C12 125.7(16) . .
C6 C7 C12 118.5(17) . .
C9 C8 C7 119.2(16) . .
C9 C8 H8 120.4 . .
C7 C8 H8 120.4 . .
C8 C9 C10 121.1(17) . .
C8 C9 H9 119.4 . .
C10 C9 H9 119.4 . .
N2 C10 C9 121.9(14) . .
N2 C10 C14 114.2(14) . .
C9 C10 C14 123.9(15) . .
C12 C11 C4 122.4(15) . .
C12 C11 H11 118.8 . .
C4 C11 H11 118.8 . .
C11 C12 C7 121.4(16) . .
C11 C12 H12 119.3 . .
C7 C12 H12 119.3 . .
N3 C13 C1 117.0(14) . .
N3 C13 H13 121.5 . .
C1 C13 H13 121.5 . .
N4 C14 C10 115.5(14) . .
N4 C14 H14 122.3 . .
C10 C14 H14 122.3 . .
O4 C15 H15A 109.5 . .
O4 C15 H15B 109.5 . .
H15A C15 H15B 109.5 . .
O4 C15 H15C 109.5 . .
H15A C15 H15C 109.5 . .
H15B C15 H15C 109.5 . .
O5 C16 H16A 109.5 . .
O5 C16 H16B 109.5 . .
H16A C16 H16B 109.5 . .
O5 C16 H16C 109.5 . .
H16A C16 H16C 109.5 . .
H16B C16 H16C 109.5 . .
O6 C17 H17A 109.5 . .
O6 C17 H17B 109.5 . .
H17A C17 H17B 109.5 . .
O6 C17 H17C 109.5 . .
H17A C17 H17C 109.5 . .
H17B C17 H17C 109.5 . .
N5 C18 C19 118.5(15) . .
N5 C18 C30 117.9(13) . .
C19 C18 C30 123.5(14) . .
C20 C19 C18 122.1(16) . .
C20 C19 H19 119.0 . .
C18 C19 H19 119.0 . .
C19 C20 C21 117.0(15) . .
C19 C20 H20 121.5 . .
C21 C20 H20 121.5 . .
C22 C21 C28 116.4(15) . .
C22 C21 C20 119.5(15) . .
C28 C21 C20 124.1(15) . .
N5 C22 C21 121.2(14) . .
N5 C22 C23 116.1(14) . .
C21 C22 C23 122.7(14) . .
N6 C23 C24 124.2(14) . .
N6 C23 C22 116.6(14) . .
C24 C23 C22 119.1(14) . .
C23 C24 C25 117.2(15) . .
C23 C24 C29 119.8(15) . .
C25 C24 C29 122.9(16) . .
C26 C25 C24 118.2(15) . .
C26 C25 H25 120.9 . .
C24 C25 H25 120.9 . .
C27 C26 C25 120.7(16) . .
C27 C26 H26 119.7 . .
C25 C26 H26 119.7 . .
N6 C27 C26 121.7(15) . .
N6 C27 C31 112.5(13) . .
C26 C27 C31 125.5(15) . .
C29 C28 C21 122.5(15) . .
C29 C28 H28 118.8 . .
C21 C28 H28 118.8 . .
C28 C29 C24 119.5(17) . .
C28 C29 H29 120.3 . .
C24 C29 H29 120.3 . .
N7 C30 C18 114.7(13) . .
N7 C30 H30 122.7 . .
C18 C30 H30 122.7 . .
N8 C31 C27 120.1(13) . .
N8 C31 H31 120.0 . .
C27 C31 H31 120.0 . .
O10 C32 H32A 109.5 . .
O10 C32 H32B 109.5 . .
H32A C32 H32B 109.5 . .
O10 C32 H32C 109.5 . .
H32A C32 H32C 109.5 . .
H32B C32 H32C 109.5 . .
O11 C33 H33A 109.5 . .
O11 C33 H33B 109.5 . .
H33A C33 H33B 109.5 . .
O11 C33 H33C 109.5 . .
H33A C33 H33C 109.5 . .
H33B C33 H33C 109.5 . .
O12 C34 H34A 109.5 . .
O12 C34 H34B 109.5 . .
H34A C34 H34B 109.5 . .
O12 C34 H34C 109.5 . .
H34A C34 H34C 109.5 . .
H34B C34 H34C 109.5 . .

loop_
_geom_bond_atom_site_label_1
_geom_bond_atom_site_label_2
_geom_bond_distance
_geom_bond_site_symmetry_2
Fe1 O3 1.966(9) .
Fe1 O5 2.060(11) .
Fe1 N1 2.257(11) .
Fe1 N2 2.274(12) .
Fe1 N3 2.378(13) .
Fe1 N4 2.418(11) .
Fe1 Br1 2.429(3) .
Fe2 O1 1.952(10) .
Fe2 O2 1.960(10) 2_685
Fe2 O3 1.994(8) 2_685
Fe2 O3 2.018(8) .
Fe2 O6 2.035(10) 2_685
Fe2 O4 2.073(11) .
Fe3 O4 1.857(10) .
Fe3 O6 1.887(10) .
Fe3 O5 1.933(10) .
Fe3 O3 2.119(8) .
Fe3 Br2 2.366(3) .
Fe4 O9 1.954(9) .
Fe4 O10 2.038(9) .
Fe4 N6 2.245(12) .
Fe4 N5 2.252(12) .
Fe4 N7 2.400(10) .
Fe4 N8 2.415(11) .
Fe4 Br3 2.428(3) .
Fe5 O8 1.943(10) 2_594
Fe5 O7 1.944(9) .
Fe5 O9 2.028(10) .
Fe5 O9 2.031(8) 2_594
Fe5 O11 2.033(10) .
Fe5 O12 2.054(10) 2_594
Fe6 O11 1.885(10) .
Fe6 O12 1.886(9) .
Fe6 O10 1.931(10) .
Fe6 O9 2.106(9) .
Fe6 Br4 2.408(3) .
O1 N3 1.320(15) .
O2 N4 1.352(14) .
O2 Fe2 1.960(10) 2_685
O3 Fe2 1.994(8) 2_685
O4 C15 1.41(2) .
O5 C16 1.392(16) .
O6 C17 1.435(18) .
O6 Fe2 2.035(10) 2_685
O7 N7 1.331(15) .
O8 N8 1.336(14) .
O8 Fe5 1.943(10) 2_594
O9 Fe5 2.031(8) 2_594
O10 C32 1.410(19) .
O11 C33 1.501(18) .
O12 C34 1.420(16) .
O12 Fe5 2.054(10) 2_594
N1 C1 1.317(18) .
N1 C5 1.346(18) .
N2 C10 1.302(18) .
N2 C6 1.339(17) .
N3 C13 1.314(17) .
N4 C14 1.284(18) .
N5 C22 1.348(18) .
N5 C18 1.360(19) .
N6 C27 1.342(18) .
N6 C23 1.348(18) .
N7 C30 1.290(18) .
N8 C31 1.282(18) .
C1 C13 1.41(2) .
C1 C2 1.44(2) .
C2 C3 1.33(2) .
C2 H2 0.9300 .
C3 C4 1.43(2) .
C3 H3 0.9300 .
C4 C5 1.39(2) .
C4 C11 1.42(2) .
C5 C6 1.45(2) .
C6 C7 1.40(2) .
C7 C8 1.37(2) .
C7 C12 1.43(2) .
C8 C9 1.35(2) .
C8 H8 0.9300 .
C9 C10 1.39(2) .
C9 H9 0.9300 .
C10 C14 1.50(2) .
C11 C12 1.34(2) .
C11 H11 0.9300 .
C12 H12 0.9300 .
C13 H13 0.9300 .
C14 H14 0.9300 .
C15 H15A 0.9600 .
C15 H15B 0.9600 .
C15 H15C 0.9600 .
C16 H16A 0.9600 .
C16 H16B 0.9600 .
C16 H16C 0.9600 .
C17 H17A 0.9600 .
C17 H17B 0.9600 .
C17 H17C 0.9600 .
C18 C19 1.43(2) .
C18 C30 1.45(2) .
C19 C20 1.36(2) .
C19 H19 0.9300 .
C20 C21 1.46(2) .
C20 H20 0.9300 .
C21 C22 1.39(2) .
C21 C28 1.45(2) .
C22 C23 1.39(2) .
C23 C24 1.38(2) .
C24 C25 1.41(2) .
C24 C29 1.45(2) .
C25 C26 1.39(2) .
C25 H25 0.9300 .
C26 C27 1.38(2) .
C26 H26 0.9300 .
C27 C31 1.45(2) .
C28 C29 1.33(3) .
C28 H28 0.9300 .
C29 H29 0.9300 .
C30 H30 0.9300 .
C31 H31 0.9300 .
C32 H32A 0.9600 .
C32 H32B 0.9600 .
C32 H32C 0.9600 .
C33 H33A 0.9600 .
C33 H33B 0.9600 .
C33 H33C 0.9600 .
C34 H34A 0.9600 .
C34 H34B 0.9600 .
C34 H34C 0.9600 .
C1S O1S 1.48(2) .
O2S C2S 1.49(2) .

loop_
_geom_torsion_atom_site_label_1
_geom_torsion_atom_site_label_2
_geom_torsion_atom_site_label_3
_geom_torsion_atom_site_label_4
_geom_torsion
_geom_torsion_site_symmetry_1
_geom_torsion_site_symmetry_4
O2 Fe2 O1 N3 -170.2(11) 2_685 .
O3 Fe2 O1 N3 62(2) 2_685 .
O3 Fe2 O1 N3 -0.6(11) . .
O6 Fe2 O1 N3 100.5(11) 2_685 .
O4 Fe2 O1 N3 -79.5(11) . .
O5 Fe1 O3 Fe2 109.1(5) . 2_685
N1 Fe1 O3 Fe2 -179.0(5) . 2_685
N2 Fe1 O3 Fe2 35.4(9) . 2_685
N3 Fe1 O3 Fe2 -159.8(6) . 2_685
N4 Fe1 O3 Fe2 15.6(5) . 2_685
Br1 Fe1 O3 Fe2 -70.7(5) . 2_685
O5 Fe1 O3 Fe2 -102.1(5) . .
N1 Fe1 O3 Fe2 -30.2(9) . .
N2 Fe1 O3 Fe2 -175.7(5) . .
N3 Fe1 O3 Fe2 -11.0(5) . .
N4 Fe1 O3 Fe2 164.4(6) . .
Br1 Fe1 O3 Fe2 78.1(5) . .
O5 Fe1 O3 Fe3 2.2(3) . .
N1 Fe1 O3 Fe3 74.1(7) . .
N2 Fe1 O3 Fe3 -71.4(7) . .
N3 Fe1 O3 Fe3 93.3(4) . .
N4 Fe1 O3 Fe3 -91.3(4) . .
Br1 Fe1 O3 Fe3 -177.5(2) . .
O1 Fe2 O3 Fe1 10.1(6) . .
O2 Fe2 O3 Fe1 141.3(14) 2_685 .
O3 Fe2 O3 Fe1 -155.7(7) 2_685 .
O6 Fe2 O3 Fe1 -79.5(5) 2_685 .
O4 Fe2 O3 Fe1 100.9(6) . .
O1 Fe2 O3 Fe2 165.8(5) . 2_685
O2 Fe2 O3 Fe2 -62.9(16) 2_685 2_685
O3 Fe2 O3 Fe2 0.0 2_685 2_685
O6 Fe2 O3 Fe2 76.2(4) 2_685 2_685
O4 Fe2 O3 Fe2 -103.4(4) . 2_685
O1 Fe2 O3 Fe3 -95.3(4) . .
O2 Fe2 O3 Fe3 35.9(17) 2_685 .
O3 Fe2 O3 Fe3 98.8(4) 2_685 .
O6 Fe2 O3 Fe3 175.1(3) 2_685 .
O4 Fe2 O3 Fe3 -4.5(4) . .
O4 Fe3 O3 Fe1 -123.4(4) . .
O6 Fe3 O3 Fe1 124.6(4) . .
O5 Fe3 O3 Fe1 -2.4(4) . .
Br2 Fe3 O3 Fe1 57(3) . .
O4 Fe3 O3 Fe2 105.7(4) . 2_685
O6 Fe3 O3 Fe2 -6.3(4) . 2_685
O5 Fe3 O3 Fe2 -133.3(4) . 2_685
Br2 Fe3 O3 Fe2 -74(3) . 2_685
O4 Fe3 O3 Fe2 5.0(4) . .
O6 Fe3 O3 Fe2 -107.0(4) . .
O5 Fe3 O3 Fe2 126.1(4) . .
Br2 Fe3 O3 Fe2 -174(2) . .
O6 Fe3 O4 C15 -113.9(17) . .
O5 Fe3 O4 C15 98.1(18) . .
O3 Fe3 O4 C15 171.2(17) . .
Br2 Fe3 O4 C15 -8.9(18) . .
O6 Fe3 O4 Fe2 69.9(6) . .
O5 Fe3 O4 Fe2 -78.1(5) . .
O3 Fe3 O4 Fe2 -5.0(4) . .
Br2 Fe3 O4 Fe2 174.9(3) . .
O1 Fe2 O4 C15 -78.8(16) . .
O2 Fe2 O4 C15 17.7(15) 2_685 .
O3 Fe2 O4 C15 111.1(15) 2_685 .
O3 Fe2 O4 C15 -171.2(16) . .
O6 Fe2 O4 C15 95(74) 2_685 .
O1 Fe2 O4 Fe3 97.7(5) . .
O2 Fe2 O4 Fe3 -165.8(5) 2_685 .
O3 Fe2 O4 Fe3 -72.4(5) 2_685 .
O3 Fe2 O4 Fe3 5.3(4) . .
O6 Fe2 O4 Fe3 -89(74) 2_685 .
O4 Fe3 O5 C16 -84.4(13) . .
O6 Fe3 O5 C16 132.1(12) . .
O3 Fe3 O5 C16 -158.6(13) . .
Br2 Fe3 O5 C16 26.2(13) . .
O4 Fe3 O5 Fe1 76.4(5) . .
O6 Fe3 O5 Fe1 -67.0(6) . .
O3 Fe3 O5 Fe1 2.3(3) . .
Br2 Fe3 O5 Fe1 -172.9(3) . .
O3 Fe1 O5 C16 158.5(13) . .
N1 Fe1 O5 C16 11.9(13) . .
N2 Fe1 O5 C16 -58.8(13) . .
N3 Fe1 O5 C16 80.2(13) . .
N4 Fe1 O5 C16 -125.6(13) . .
Br1 Fe1 O5 C16 -175(100) . .
O3 Fe1 O5 Fe3 -2.5(4) . .
N1 Fe1 O5 Fe3 -149.0(5) . .
N2 Fe1 O5 Fe3 140.2(4) . .
N3 Fe1 O5 Fe3 -80.8(4) . .
N4 Fe1 O5 Fe3 73.4(4) . .
Br1 Fe1 O5 Fe3 24(36) . .
O4 Fe3 O6 C17 113.3(16) . .
O5 Fe3 O6 C17 -100.6(16) . .
O3 Fe3 O6 C17 -170.1(16) . .
Br2 Fe3 O6 C17 4.7(16) . .
O4 Fe3 O6 Fe2 -70.3(6) . 2_685
O5 Fe3 O6 Fe2 75.9(6) . 2_685
O3 Fe3 O6 Fe2 6.3(4) . 2_685
Br2 Fe3 O6 Fe2 -178.9(4) . 2_685
O8 Fe5 O7 N7 -171.2(9) 2_594 .
O9 Fe5 O7 N7 -3.0(9) . .
O9 Fe5 O7 N7 61(2) 2_594 .
O11 Fe5 O7 N7 -80.9(9) . .
O12 Fe5 O7 N7 99.3(9) 2_594 .
O10 Fe4 O9 Fe5 -104.7(6) . .
N6 Fe4 O9 Fe5 -176.5(5) . .
N5 Fe4 O9 Fe5 -31.1(10) . .
N7 Fe4 O9 Fe5 -12.4(5) . .
N8 Fe4 O9 Fe5 161.1(6) . .
Br3 Fe4 O9 Fe5 74.3(5) . .
O10 Fe4 O9 Fe5 109.1(6) . 2_594
N6 Fe4 O9 Fe5 37.4(10) . 2_594
N5 Fe4 O9 Fe5 -177.3(6) . 2_594
N7 Fe4 O9 Fe5 -158.6(6) . 2_594
N8 Fe4 O9 Fe5 15.0(6) . 2_594
Br3 Fe4 O9 Fe5 -71.8(6) . 2_594
O10 Fe4 O9 Fe6 2.6(4) . .
N6 Fe4 O9 Fe6 -69.1(7) . .
N5 Fe4 O9 Fe6 76.2(8) . .
N7 Fe4 O9 Fe6 94.9(4) . .
N8 Fe4 O9 Fe6 -91.5(4) . .
Br3 Fe4 O9 Fe6 -178.3(2) . .
O8 Fe5 O9 Fe4 137.3(13) 2_594 .
O7 Fe5 O9 Fe4 12.6(6) . .
O9 Fe5 O9 Fe4 -153.5(8) 2_594 .
O11 Fe5 O9 Fe4 103.1(6) . .
O12 Fe5 O9 Fe4 -77.3(6) 2_594 .
O8 Fe5 O9 Fe5 -69.2(15) 2_594 2_594
O7 Fe5 O9 Fe5 166.1(4) . 2_594
O9 Fe5 O9 Fe5 0.0 2_594 2_594
O11 Fe5 O9 Fe5 -103.4(4) . 2_594
O12 Fe5 O9 Fe5 76.2(4) 2_594 2_594
O8 Fe5 O9 Fe6 29.0(16) 2_594 .
O7 Fe5 O9 Fe6 -95.7(4) . .
O9 Fe5 O9 Fe6 98.2(4) 2_594 .
O11 Fe5 O9 Fe6 -5.2(3) . .
O12 Fe5 O9 Fe6 174.3(3) 2_594 .
O11 Fe6 O9 Fe4 -125.4(4) . .
O12 Fe6 O9 Fe4 123.6(5) . .
O10 Fe6 O9 Fe4 -2.8(4) . .
Br4 Fe6 O9 Fe4 0(7) . .
O11 Fe6 O9 Fe5 5.6(4) . .
O12 Fe6 O9 Fe5 -105.4(4) . .
O10 Fe6 O9 Fe5 128.2(4) . .
Br4 Fe6 O9 Fe5 131(6) . .
O11 Fe6 O9 Fe5 104.7(4) . 2_594
O12 Fe6 O9 Fe5 -6.4(4) . 2_594
O10 Fe6 O9 Fe5 -132.7(5) . 2_594
Br4 Fe6 O9 Fe5 -130(6) . 2_594
O11 Fe6 O10 C32 -112.2(14) . .
O12 Fe6 O10 C32 106.6(14) . .
O9 Fe6 O10 C32 177.0(14) . .
Br4 Fe6 O10 C32 -2.9(14) . .
O11 Fe6 O10 Fe4 73.5(5) . .
O12 Fe6 O10 Fe4 -67.6(6) . .
O9 Fe6 O10 Fe4 2.7(4) . .
Br4 Fe6 O10 Fe4 -177.2(3) . .
O9 Fe4 O10 C32 -177.4(13) . .
N6 Fe4 O10 C32 -33.3(13) . .
N5 Fe4 O10 C32 37.0(13) . .
N7 Fe4 O10 C32 105.6(13) . .
N8 Fe4 O10 C32 -101.1(13) . .
Br3 Fe4 O10 C32 23(7) . .
O9 Fe4 O10 Fe6 -2.9(4) . .
N6 Fe4 O10 Fe6 141.3(5) . .
N5 Fe4 O10 Fe6 -148.5(5) . .
N7 Fe4 O10 Fe6 -79.9(5) . .
N8 Fe4 O10 Fe6 73.5(5) . .
Br3 Fe4 O10 Fe6 -163(6) . .
O12 Fe6 O11 C33 -96.0(11) . .
O10 Fe6 O11 C33 117.9(11) . .
O9 Fe6 O11 C33 -171.9(11) . .
Br4 Fe6 O11 C33 10.1(11) . .
O12 Fe6 O11 Fe5 70.2(5) . .
O10 Fe6 O11 Fe5 -75.9(5) . .
O9 Fe6 O11 Fe5 -5.7(4) . .
Br4 Fe6 O11 Fe5 176.3(3) . .
O8 Fe5 O11 C33 -0.3(12) 2_594 .
O7 Fe5 O11 C33 -96.9(12) . .
O9 Fe5 O11 C33 171.8(12) . .
O9 Fe5 O11 C33 92.6(12) 2_594 .
O12 Fe5 O11 C33 57(56) 2_594 .
O8 Fe5 O11 Fe6 -166.1(4) 2_594 .
O7 Fe5 O11 Fe6 97.3(5) . .
O9 Fe5 O11 Fe6 6.0(4) . .
O9 Fe5 O11 Fe6 -73.2(5) 2_594 .
O12 Fe5 O11 Fe6 -108(55) 2_594 .
O11 Fe6 O12 C34 104.9(16) . .
O10 Fe6 O12 C34 -110.6(15) . .
O9 Fe6 O12 C34 -179.9(16) . .
Br4 Fe6 O12 C34 -2.0(16) . .
O11 Fe6 O12 Fe5 -68.8(5) . 2_594
O10 Fe6 O12 Fe5 75.7(6) . 2_594
O9 Fe6 O12 Fe5 6.4(4) . 2_594
Br4 Fe6 O12 Fe5 -175.6(3) . 2_594
O3 Fe1 N1 C1 21.2(16) . .
O5 Fe1 N1 C1 90.8(13) . .
N2 Fe1 N1 C1 179.0(14) . .
N3 Fe1 N1 C1 0.9(12) . .
N4 Fe1 N1 C1 180.0(12) . .
Br1 Fe1 N1 C1 -89.1(12) . .
O3 Fe1 N1 C5 -157.6(9) . .
O5 Fe1 N1 C5 -88.0(11) . .
N2 Fe1 N1 C5 0.2(10) . .
N3 Fe1 N1 C5 -177.9(12) . .
N4 Fe1 N1 C5 1.2(14) . .
Br1 Fe1 N1 C5 92.1(10) . .
O3 Fe1 N2 C10 -20.4(15) . .
O5 Fe1 N2 C10 -91.6(12) . .
N1 Fe1 N2 C10 179.9(13) . .
N3 Fe1 N2 C10 -177.4(11) . .
N4 Fe1 N2 C10 0.6(12) . .
Br1 Fe1 N2 C10 88.0(12) . .
O3 Fe1 N2 C6 160.1(9) . .
O5 Fe1 N2 C6 89.0(11) . .
N1 Fe1 N2 C6 0.4(10) . .
N3 Fe1 N2 C6 3.1(14) . .
N4 Fe1 N2 C6 -178.8(12) . .
Br1 Fe1 N2 C6 -91.5(11) . .
Fe2 O1 N3 C13 174.1(12) . .
Fe2 O1 N3 Fe1 -7.2(16) . .
O3 Fe1 N3 C13 -170.5(13) . .
O5 Fe1 N3 C13 -90.3(13) . .
N1 Fe1 N3 C13 -2.3(12) . .
N2 Fe1 N3 C13 -5.1(16) . .
N4 Fe1 N3 C13 179.1(12) . .
Br1 Fe1 N3 C13 90.2(13) . .
O3 Fe1 N3 O1 10.8(11) . .
O5 Fe1 N3 O1 91.0(12) . .
N1 Fe1 N3 O1 179.0(13) . .
N2 Fe1 N3 O1 176.2(10) . .
N4 Fe1 N3 O1 0.4(19) . .
Br1 Fe1 N3 O1 -88.5(12) . .
Fe2 O2 N4 C14 -170.1(11) 2_685 .
Fe2 O2 N4 Fe1 14.9(13) 2_685 .
O3 Fe1 N4 C14 167.0(13) . .
O5 Fe1 N4 C14 87.4(12) . .
N1 Fe1 N4 C14 -0.5(15) . .
N2 Fe1 N4 C14 0.5(11) . .
N3 Fe1 N4 C14 177.5(12) . .
Br1 Fe1 N4 C14 -93.0(12) . .
O3 Fe1 N4 O2 -18.1(10) . .
O5 Fe1 N4 O2 -97.8(11) . .
N1 Fe1 N4 O2 174.3(9) . .
N2 Fe1 N4 O2 175.3(12) . .
N3 Fe1 N4 O2 -7.6(18) . .
Br1 Fe1 N4 O2 81.8(10) . .
O9 Fe4 N5 C22 -161.5(10) . .
O10 Fe4 N5 C22 -90.9(12) . .
N6 Fe4 N5 C22 -3.3(11) . .
N7 Fe4 N5 C22 178.9(13) . .
N8 Fe4 N5 C22 0.5(15) . .
Br3 Fe4 N5 C22 88.4(11) . .
O9 Fe4 N5 C18 23.2(15) . .
O10 Fe4 N5 C18 93.8(12) . .
N6 Fe4 N5 C18 -178.6(13) . .
N7 Fe4 N5 C18 3.6(11) . .
N8 Fe4 N5 C18 -174.8(10) . .
Br3 Fe4 N5 C18 -86.9(11) . .
O9 Fe4 N6 C27 -21.6(15) . .
O10 Fe4 N6 C27 -90.7(12) . .
N5 Fe4 N6 C27 179.3(13) . .
N7 Fe4 N6 C27 -177.6(10) . .
N8 Fe4 N6 C27 2.1(11) . .
Br3 Fe4 N6 C27 91.6(11) . .
O9 Fe4 N6 C23 162.9(10) . .
O10 Fe4 N6 C23 93.7(11) . .
N5 Fe4 N6 C23 3.8(11) . .
N7 Fe4 N6 C23 6.9(15) . .
N8 Fe4 N6 C23 -173.5(12) . .
Br3 Fe4 N6 C23 -84.0(11) . .
Fe5 O7 N7 C30 176.4(10) . .
Fe5 O7 N7 Fe4 -4.7(13) . .
O9 Fe4 N7 C30 -171.3(12) . .
O10 Fe4 N7 C30 -92.1(11) . .
N6 Fe4 N7 C30 -6.2(15) . .
N5 Fe4 N7 C30 -3.0(11) . .
N8 Fe4 N7 C30 174.6(10) . .
Br3 Fe4 N7 C30 85.1(11) . .
O9 Fe4 N7 O7 9.9(10) . .
O10 Fe4 N7 O7 89.1(10) . .
N6 Fe4 N7 O7 175.0(9) . .
N5 Fe4 N7 O7 178.2(11) . .
N8 Fe4 N7 O7 -4.2(17) . .
Br3 Fe4 N7 O7 -93.7(10) . .
Fe5 O8 N8 C31 -168.6(11) 2_594 .
Fe5 O8 N8 Fe4 12.9(13) 2_594 .
O9 Fe4 N8 C31 164.8(11) . .
O10 Fe4 N8 C31 86.0(11) . .
N6 Fe4 N8 C31 -0.6(10) . .
N5 Fe4 N8 C31 -4.4(14) . .
N7 Fe4 N8 C31 178.9(10) . .
Br3 Fe4 N8 C31 -91.7(11) . .
O9 Fe4 N8 O8 -16.7(10) . .
O10 Fe4 N8 O8 -95.4(10) . .
N6 Fe4 N8 O8 178.0(11) . .
N5 Fe4 N8 O8 174.1(9) . .
N7 Fe4 N8 O8 -2.6(16) . .
Br3 Fe4 N8 O8 86.9(10) . .
C5 N1 C1 C13 179.3(15) . .
Fe1 N1 C1 C13 1(2) . .
C5 N1 C1 C2 -1(3) . .
Fe1 N1 C1 C2 -179.9(14) . .
N1 C1 C2 C3 1(3) . .
C13 C1 C2 C3 -179.4(19) . .
C1 C2 C3 C4 -1(3) . .
C2 C3 C4 C5 1(3) . .
C2 C3 C4 C11 179.3(19) . .
C1 N1 C5 C4 1(2) . .
Fe1 N1 C5 C4 -180.0(12) . .
C1 N1 C5 C6 -179.5(15) . .
Fe1 N1 C5 C6 -0.7(17) . .
C11 C4 C5 N1 -179.5(14) . .
C3 C4 C5 N1 -1(2) . .
C11 C4 C5 C6 1(2) . .
C3 C4 C5 C6 179.6(15) . .
C10 N2 C6 C7 3(2) . .
Fe1 N2 C6 C7 -177.7(13) . .
C10 N2 C6 C5 179.5(13) . .
Fe1 N2 C6 C5 -1.0(17) . .
N1 C5 C6 N2 1(2) . .
C4 C5 C6 N2 -179.6(14) . .
N1 C5 C6 C7 178.1(14) . .
C4 C5 C6 C7 -3(2) . .
N2 C6 C7 C8 -4(3) . .
C5 C6 C7 C8 179.8(16) . .
N2 C6 C7 C12 179.2(16) . .
C5 C6 C7 C12 3(2) . .
C6 C7 C8 C9 2(3) . .
C12 C7 C8 C9 179.1(19) . .
C7 C8 C9 C10 0(3) . .
C6 N2 C10 C9 -1(2) . .
Fe1 N2 C10 C9 180.0(13) . .
C6 N2 C10 C14 177.9(13) . .
Fe1 N2 C10 C14 -1.5(19) . .
C8 C9 C10 N2 -1(3) . .
C8 C9 C10 C14 -179.0(17) . .
C5 C4 C11 C12 0(3) . .
C3 C4 C11 C12 -178.0(19) . .
C4 C11 C12 C7 0(3) . .
C8 C7 C12 C11 -178.2(19) . .
C6 C7 C12 C11 -1(3) . .
O1 N3 C13 C1 -177.8(15) . .
Fe1 N3 C13 C1 3(2) . .
N1 C1 C13 N3 -3(3) . .
C2 C1 C13 N3 177.7(18) . .
O2 N4 C14 C10 -176.7(12) . .
Fe1 N4 C14 C10 -1.4(19) . .
N2 C10 C14 N4 2(2) . .
C9 C10 C14 N4 -179.7(16) . .
C22 N5 C18 C19 1(2) . .
Fe4 N5 C18 C19 175.8(12) . .
C22 N5 C18 C30 -179.3(15) . .
Fe4 N5 C18 C30 -4(2) . .
N5 C18 C19 C20 1(3) . .
C30 C18 C19 C20 -178.7(17) . .
C18 C19 C20 C21 -3(3) . .
C19 C20 C21 C22 3(3) . .
C19 C20 C21 C28 -178.1(18) . .
C18 N5 C22 C21 0(2) . .
Fe4 N5 C22 C21 -175.6(13) . .
C18 N5 C22 C23 177.8(15) . .
Fe4 N5 C22 C23 2.6(19) . .
C28 C21 C22 N5 179.8(16) . .
C20 C21 C22 N5 -2(3) . .
C28 C21 C22 C23 2(3) . .
C20 C21 C22 C23 -179.8(17) . .
C27 N6 C23 C24 0(2) . .
Fe4 N6 C23 C24 175.9(12) . .
C27 N6 C23 C22 -179.7(14) . .
Fe4 N6 C23 C22 -3.9(19) . .
N5 C22 C23 N6 1(2) . .
C21 C22 C23 N6 179.0(16) . .
N5 C22 C23 C24 -179.0(14) . .
C21 C22 C23 C24 -1(3) . .
N6 C23 C24 C25 4(2) . .
C22 C23 C24 C25 -176.5(15) . .
N6 C23 C24 C29 -179.6(15) . .
C22 C23 C24 C29 0(2) . .
C23 C24 C25 C26 -5(2) . .
C29 C24 C25 C26 178.7(16) . .
C24 C25 C26 C27 2(2) . .
C23 N6 C27 C26 -3(2) . .
Fe4 N6 C27 C26 -178.4(12) . .
C23 N6 C27 C31 172.5(13) . .
Fe4 N6 C27 C31 -3.1(18) . .
C25 C26 C27 N6 2(3) . .
C25 C26 C27 C31 -173.1(15) . .
C22 C21 C28 C29 -2(3) . .
C20 C21 C28 C29 179(2) . .
C21 C28 C29 C24 2(3) . .
C23 C24 C29 C28 -1(3) . .
C25 C24 C29 C28 175.8(17) . .
O7 N7 C30 C18 -179.1(13) . .
Fe4 N7 C30 C18 2.0(18) . .
N5 C18 C30 N7 1(2) . .
C19 C18 C30 N7 -178.7(16) . .
O8 N8 C31 C27 -179.4(12) . .
Fe4 N8 C31 C27 -0.8(18) . .
N6 C27 C31 N8 2(2) . .
C26 C27 C31 N8 177.5(15) . .
